data_7116768
loop_
_publ_author_name
'Joshua T. Greenfield'
'Chongin Pak'
'Saeed Kamali'
'Kathleen Lee'
'Kirill Kovnir'

_publ_section_title
;
 Control over connectivity and magnetism of tetrahedral FeSe2 chains
 through coordination Fe-amine complexes
;
_journal_name_full Chem.Commun.
_journal_page_first 5355
_journal_paper_doi 10.1039/C4cc08608B
_journal_volume 51
_journal_year 2015
_chemical_formula_sum 'C6 H18 Fe3 N4 Se4'
_chemical_formula_weight 629.63
_chemical_name_systematic
; 
 ? 
;
_space_group_IT_number 14
_symmetry_cell_setting monoclinic
_symmetry_space_group_name_Hall '-P 2ybc'
_symmetry_space_group_name_H-M 'P 1 21/c 1'
_atom_sites_solution_hydrogens geom
_atom_sites_solution_primary direct
_atom_sites_solution_secondary difmap
_audit_creation_method manual
_audit_update_record
;
2014-10-17 deposited with the CCDC.
2014-11-30 downloaded from the CCDC.
;
_cell_angle_alpha 90.00
_cell_angle_beta 102.652(3)
_cell_angle_gamma 90.00
_cell_formula_units_Z 4
_cell_length_a 9.0393(16)
_cell_length_b 10.6303(19)
_cell_length_c 16.641(3)
_cell_measurement_temperature 90(2)
_cell_volume 1560.2(5)
_computing_structure_refinement 'SHELXL-97 (Sheldrick, 1997)'
_computing_structure_solution 'SHELXS-97 (Sheldrick, 1990)'
_diffrn_ambient_temperature 90(2)
_diffrn_measured_fraction_theta_full 0.994
_diffrn_measured_fraction_theta_max 0.994
_diffrn_measurement_device_type 'Bruker APEX II CCD area-detector'
_diffrn_measurement_method 'profile data from \w scans'
_diffrn_radiation_monochromator graphite
_diffrn_radiation_source 'fine-focus sealed tube'
_diffrn_radiation_type MoK\a
_diffrn_radiation_wavelength 0.71073
_diffrn_reflns_av_R_equivalents 0.0000
_diffrn_reflns_av_sigmaI/netI 0.0542
_diffrn_reflns_limit_h_max 13
_diffrn_reflns_limit_h_min -13
_diffrn_reflns_limit_k_max 15
_diffrn_reflns_limit_k_min 0
_diffrn_reflns_limit_l_max 24
_diffrn_reflns_limit_l_min 0
_diffrn_reflns_number 5391
_diffrn_reflns_theta_full 32.00
_diffrn_reflns_theta_max 32.00
_diffrn_reflns_theta_min 2.29
_exptl_absorpt_coefficient_mu 12.067
_exptl_absorpt_correction_T_max 0.8888
_exptl_absorpt_correction_T_min 0.1455
_exptl_absorpt_correction_type multi-scan
_exptl_absorpt_process_details 'SADABS v2.03 (Bruker, 2003)'
_exptl_crystal_colour black
_exptl_crystal_density_diffrn 2.681
_exptl_crystal_density_method 'not measured'
_exptl_crystal_description needle
_exptl_crystal_F_000 1184
_exptl_crystal_size_max 0.26
_exptl_crystal_size_mid 0.05
_exptl_crystal_size_min 0.01
_refine_diff_density_max 1.419
_refine_diff_density_min -1.191
_refine_diff_density_rms 0.257
_refine_ls_extinction_method none
_refine_ls_goodness_of_fit_ref 1.041
_refine_ls_hydrogen_treatment constr
_refine_ls_matrix_type full
_refine_ls_number_parameters 155
_refine_ls_number_reflns 5391
_refine_ls_number_restraints 0
_refine_ls_restrained_S_all 1.041
_refine_ls_R_factor_all 0.0586
_refine_ls_R_factor_gt 0.0361
_refine_ls_shift/su_max 0.000
_refine_ls_shift/su_mean 0.000
_refine_ls_structure_factor_coef Fsqd
_refine_ls_weighting_details 'calc w=1/[\s^2^(Fo^2^)+(0.0342P)^2^+0.4104P] where P=(Fo^2^+2Fc^2^)/3'
_refine_ls_weighting_scheme calc
_refine_ls_wR_factor_gt 0.0678
_refine_ls_wR_factor_ref 0.0750
_reflns_number_gt 4286
_reflns_number_total 5391
_reflns_threshold_expression >2sigma(I)
_cod_data_source_file c4cc08608b2.cif
_cod_data_source_block added_by_encifer_1
_cod_original_sg_symbol_H-M P2(1)/c
_cod_database_code 7116768

loop_
_symmetry_equiv_pos_as_xyz
'x, y, z'
'-x, y+1/2, -z+1/2'
'-x, -y, -z'
'x, -y-1/2, z-1/2'

loop_
_atom_site_label
_atom_site_type_symbol
_atom_site_fract_x
_atom_site_fract_y
_atom_site_fract_z
_atom_site_U_iso_or_equiv
_atom_site_adp_type
_atom_site_occupancy
_atom_site_symmetry_multiplicity
_atom_site_calc_flag
_atom_site_refinement_flags
Se1 Se 0.62839(5) 0.17891(4) 0.15460(3) 0.01174(9) Uani 1 1 d .
Se2 Se 0.36046(5) 0.46833(4) 0.15146(3) 0.01076(9) Uani 1 1 d .
Se3 Se 0.56931(5) 0.34921(4) 0.36083(3) 0.00959(8) Uani 1 1 d .
Se4 Se 0.26881(5) 0.13606(4) 0.23142(3) 0.00980(9) Uani 1 1 d .
Fe1 Fe 0.45944(7) 0.28628(5) 0.22138(4) 0.00965(12) Uani 1 1 d .
Fe2 Fe 0.49585(7) 0.03186(5) 0.21771(4) 0.00931(12) Uani 1 1 d .
Fe3 Fe 0.29990(7) 0.28146(5) 0.36516(4) 0.00946(12) Uani 1 1 d .
N1 N 0.0813(4) 0.2247(3) 0.4029(2) 0.0112(7) Uani 1 1 d .
N2 N 0.3596(4) 0.1103(3) 0.4352(2) 0.0115(7) Uani 1 1 d .
H2NB H 0.4334 0.0686 0.4153 0.014 Uiso 1 1 calc R
H2NA H 0.3996 0.1308 0.4893 0.014 Uiso 1 1 calc R
N3 N 0.3097(4) 0.3987(3) 0.4746(2) 0.0135(7) Uani 1 1 d .
H3NA H 0.3856 0.3698 0.5167 0.016 Uiso 1 1 calc R
H3NB H 0.3326 0.4801 0.4630 0.016 Uiso 1 1 calc R
N4 N 0.1281(4) 0.4014(3) 0.2897(2) 0.0126(7) Uani 1 1 d .
H4NA H 0.1176 0.4743 0.3177 0.015 Uiso 1 1 calc R
H4NB H 0.1572 0.4227 0.2418 0.015 Uiso 1 1 calc R
C1 C 0.2277(5) 0.0248(4) 0.4313(3) 0.0156(9) Uani 1 1 d .
H1B H 0.2263 -0.0045 0.4875 0.019 Uiso 1 1 calc R
H1A H 0.2401 -0.0499 0.3978 0.019 Uiso 1 1 calc R
C2 C 0.0772(5) 0.0878(4) 0.3942(3) 0.0196(10) Uani 1 1 d .
H2B H 0.0477 0.0663 0.3350 0.024 Uiso 1 1 calc R
H2A H -0.0015 0.0538 0.4213 0.024 Uiso 1 1 calc R
C3 C 0.1644(5) 0.3966(4) 0.5010(3) 0.0172(9) Uani 1 1 d .
H3B H 0.0930 0.4572 0.4679 0.021 Uiso 1 1 calc R
H3A H 0.1809 0.4216 0.5596 0.021 Uiso 1 1 calc R
C4 C 0.0984(6) 0.2658(5) 0.4898(3) 0.0201(10) Uani 1 1 d .
H4A H 0.1658 0.2066 0.5267 0.024 Uiso 1 1 calc R
H4B H -0.0018 0.2650 0.5047 0.024 Uiso 1 1 calc R
C5 C -0.0173(5) 0.3334(4) 0.2701(3) 0.0134(8) Uani 1 1 d .
H5A H -0.0107 0.2622 0.2327 0.016 Uiso 1 1 calc R
H5B H -0.0990 0.3904 0.2421 0.016 Uiso 1 1 calc R
C6 C -0.0529(5) 0.2847(5) 0.3497(3) 0.0182(10) Uani 1 1 d .
H6B H -0.0872 0.3554 0.3798 0.022 Uiso 1 1 calc R
H6A H -0.1365 0.2227 0.3366 0.022 Uiso 1 1 calc R

loop_
_atom_site_aniso_label
_atom_site_aniso_U_11
_atom_site_aniso_U_22
_atom_site_aniso_U_33
_atom_site_aniso_U_23
_atom_site_aniso_U_13
_atom_site_aniso_U_12
Se1 0.0128(2) 0.01032(19) 0.0134(2) -0.00055(15) 0.00583(17) -0.00105(15)
Se2 0.0129(2) 0.01004(19) 0.00875(18) 0.00132(15) 0.00120(16) -0.00065(16)
Se3 0.00981(19) 0.00904(18) 0.00962(18) 0.00060(15) 0.00145(15) 0.00004(15)
Se4 0.01030(19) 0.00919(18) 0.01031(19) -0.00052(15) 0.00310(15) -0.00026(15)
Fe1 0.0115(3) 0.0077(3) 0.0098(3) 0.0002(2) 0.0026(2) -0.0003(2)
Fe2 0.0111(3) 0.0081(3) 0.0089(3) 0.0002(2) 0.0025(2) 0.0004(2)
Fe3 0.0090(3) 0.0096(3) 0.0095(3) -0.0002(2) 0.0016(2) 0.0006(2)
N1 0.0105(17) 0.0162(19) 0.0078(17) -0.0028(14) 0.0038(14) -0.0005(14)
N2 0.0131(18) 0.0139(17) 0.0084(16) -0.0004(13) 0.0042(14) 0.0021(14)
N3 0.0146(19) 0.0136(18) 0.0113(17) -0.0041(14) 0.0006(14) 0.0000(15)
N4 0.0124(18) 0.0131(17) 0.0139(18) -0.0008(14) 0.0062(14) -0.0005(14)
C1 0.025(2) 0.014(2) 0.0074(19) 0.0045(16) 0.0016(17) -0.0016(18)
C2 0.018(2) 0.021(2) 0.021(2) 0.001(2) 0.007(2) -0.0035(19)
C3 0.015(2) 0.023(2) 0.015(2) -0.0086(18) 0.0051(17) 0.0000(18)
C4 0.021(2) 0.028(3) 0.014(2) 0.0000(19) 0.0102(19) -0.002(2)
C5 0.010(2) 0.014(2) 0.015(2) 0.0007(16) 0.0013(17) 0.0005(16)
C6 0.014(2) 0.024(2) 0.016(2) 0.0043(19) 0.0028(18) 0.0013(18)

loop_
_atom_type_symbol
_atom_type_description
_atom_type_scat_dispersion_real
_atom_type_scat_dispersion_imag
_atom_type_scat_source
C C 0.0033 0.0016 'International Tables Vol C Tables 4.2.6.8 and 6.1.1.4'
H H 0.0000 0.0000 'International Tables Vol C Tables 4.2.6.8 and 6.1.1.4'
N N 0.0061 0.0033 'International Tables Vol C Tables 4.2.6.8 and 6.1.1.4'
Fe Fe 0.3463 0.8444 'International Tables Vol C Tables 4.2.6.8 and 6.1.1.4'
Se Se -0.0929 2.2259 'International Tables Vol C Tables 4.2.6.8 and 6.1.1.4'

loop_
_geom_angle_atom_site_label_1
_geom_angle_atom_site_label_2
_geom_angle_atom_site_label_3
_geom_angle
_geom_angle_site_symmetry_1
_geom_angle_site_symmetry_3
Fe2 Se1 Fe1 70.55(3) . .
Fe1 Se2 Fe2 72.89(3) . 2_655
Fe2 Se3 Fe1 72.10(3) 2_655 .
Fe2 Se3 Fe3 97.16(2) 2_655 .
Fe1 Se3 Fe3 75.80(2) . .
Fe1 Se4 Fe2 69.76(3) . .
Fe1 Se4 Fe3 74.04(2) . .
Fe2 Se4 Fe3 114.34(3) . .
Se2 Fe1 Se1 112.45(3) . .
Se2 Fe1 Se4 112.75(3) . .
Se1 Fe1 Se4 105.10(3) . .
Se2 Fe1 Se3 106.38(3) . .
Se1 Fe1 Se3 114.41(3) . .
Se4 Fe1 Se3 105.69(3) . .
Se2 Fe1 Fe2 147.83(3) . .
Se1 Fe1 Fe2 54.43(2) . .
Se4 Fe1 Fe2 55.20(2) . .
Se3 Fe1 Fe2 105.70(3) . .
Se2 Fe1 Fe2 54.26(2) . 2_655
Se1 Fe1 Fe2 124.24(3) . 2_655
Se4 Fe1 Fe2 130.50(3) . 2_655
Se3 Fe1 Fe2 52.828(19) . 2_655
Fe2 Fe1 Fe2 157.68(3) . 2_655
Se3 Fe2 Se1 113.09(3) 2_645 .
Se3 Fe2 Se2 107.21(3) 2_645 2_645
Se1 Fe2 Se2 111.61(3) . 2_645
Se3 Fe2 Se4 108.76(3) 2_645 .
Se1 Fe2 Se4 105.49(3) . .
Se2 Fe2 Se4 110.69(3) 2_645 .
Se3 Fe2 Fe1 144.86(3) 2_645 .
Se1 Fe2 Fe1 55.02(2) . .
Se2 Fe2 Fe1 107.81(3) 2_645 .
Se4 Fe2 Fe1 55.04(2) . .
Se3 Fe2 Fe1 55.07(2) 2_645 2_645
Se1 Fe2 Fe1 137.27(3) . 2_645
Se2 Fe2 Fe1 52.85(2) 2_645 2_645
Se4 Fe2 Fe1 117.22(3) . 2_645
Fe1 Fe2 Fe1 157.82(2) . 2_645
N2 Fe3 N4 149.71(14) . .
N2 Fe3 N3 94.05(14) . .
N4 Fe3 N3 92.31(14) . .
N2 Fe3 N1 76.01(13) . .
N4 Fe3 N1 76.31(13) . .
N3 Fe3 N1 78.56(13) . .
N2 Fe3 Se3 97.19(10) . .
N4 Fe3 Se3 112.42(10) . .
N3 Fe3 Se3 89.87(10) . .
N1 Fe3 Se3 165.98(9) . .
N2 Fe3 Se4 86.02(10) . .
N4 Fe3 Se4 85.80(10) . .
N3 Fe3 Se4 176.28(10) . .
N1 Fe3 Se4 97.87(9) . .
Se3 Fe3 Se4 93.82(2) . .
C2 N1 C6 111.7(4) . .
C2 N1 C4 112.6(4) . .
C6 N1 C4 110.6(3) . .
C2 N1 Fe3 103.9(3) . .
C6 N1 Fe3 111.5(3) . .
C4 N1 Fe3 106.2(3) . .
C1 N2 Fe3 112.7(3) . .
C3 N3 Fe3 111.3(3) . .
C5 N4 Fe3 109.2(3) . .
N2 C1 C2 112.7(3) . .
N1 C2 C1 113.4(4) . .
N3 C3 C4 109.3(4) . .
N1 C4 C3 110.2(4) . .
N4 C5 C6 108.9(4) . .
N1 C6 C5 111.4(4) . .

loop_
_geom_bond_atom_site_label_1
_geom_bond_atom_site_label_2
_geom_bond_distance
_geom_bond_site_symmetry_2
Se1 Fe2 2.3523(8) .
Se1 Fe1 2.3693(8) .
Se2 Fe1 2.3332(8) .
Se2 Fe2 2.3758(8) 2_655
Se3 Fe2 2.3425(8) 2_655
Se3 Fe1 2.4102(8) .
Se3 Fe3 2.5556(8) .
Se4 Fe1 2.3819(8) .
Se4 Fe2 2.3866(8) .
Se4 Fe3 2.6733(8) .
Fe1 Fe2 2.7268(9) .
Fe1 Fe2 2.7976(9) 2_655
Fe2 Se3 2.3426(8) 2_645
Fe2 Se2 2.3758(8) 2_645
Fe2 Fe1 2.7976(9) 2_645
Fe3 N2 2.164(4) .
Fe3 N4 2.182(4) .
Fe3 N3 2.192(4) .
Fe3 N1 2.282(4) .
N1 C2 1.462(6) .
N1 C6 1.480(6) .
N1 C4 1.485(6) .
N2 C1 1.489(6) .
N3 C3 1.474(6) .
N4 C5 1.473(5) .
C1 C2 1.520(6) .
C3 C4 1.509(7) .
C5 C6 1.522(6) .
